data_9016059
loop_
_publ_author_name
'Goldsztaub, M.'

_publ_section_title
;
 Etude de quelques derives de l'oxyde ferrique (Fe O . O H, Fe O2 Na, Fe
 O Cl) determination de leurs structures.
;
_journal_name_full 'Bulletin de la Societe Francaise de Mineralogie'
_journal_page_first 6
_journal_page_last 76
_journal_volume 58
_journal_year 1935
_chemical_formula_sum 'Fe O2'
_chemical_name_mineral Goethite
_space_group_IT_number 62
_symmetry_space_group_name_Hall '-P 2c 2ab'
_symmetry_space_group_name_H-M 'P b n m'
_cell_angle_alpha 90
_cell_angle_beta 90
_cell_angle_gamma 90
_cell_length_a 4.64
_cell_length_b 10.
_cell_length_c 3.03
_cell_formula_units_Z 4
_cell_volume 140.592
_database_code_amcsd 0017983
_exptl_crystal_density_diffrn 4.150
_cod_duplicate_entry 1011087
_cod_original_formula_sum 'O2 Fe'
_cod_database_code 9016059

loop_
_space_group_symop_operation_xyz
x,y,z
x,y,1/2-z
-x,-y,1/2+z
1/2+x,1/2-y,1/2+z
1/2-x,1/2+y,1/2-z
1/2-x,1/2+y,z
1/2+x,1/2-y,-z
-x,-y,-z

loop_
_atom_site_label
_atom_site_fract_x
_atom_site_fract_y
_atom_site_fract_z
O1 0.25000 0.29170 0.25000
O2 0.75000 0.45830 0.25000
Fe1 0.53000 0.65000 0.25000

loop_
_cod_related_entry_id
_cod_related_entry_database
_cod_related_entry_code
1 AMCSD 0017983
